data_8100976
loop_
_publ_author_name
'Peters, Eva-Maria'
'Peters, Karl'
'Ott, Frank'
'Tochtermann, Werner'

_publ_section_title
;
Crystal structure of methyl(1R*,12R*,13S*,15R*)-9-aza-11-diazo-14,
16- dioxa-10-oxo-tetracyclo[10.4.0.0^1,15^.0^8,13^]hexadec-7-ene-12-
carboxylate, (C~3~HNHCOCN~2~)(C~2~HO~2~)(C~6~H~11~)COOCH~3~
;
_journal_issue 2
_journal_name_full 'Zeitschrift f\"ur Kristallographie - New Crystal Structures'
_journal_page_first 307
_journal_page_last 308
_journal_volume 216
_journal_year 2001
_chemical_formula_structural '(C3 HNHCOC N2 )(C2 H O2 )(C6 H11)COOC H3'
_chemical_formula_sum 'C15 H17 N3 O5'
_chemical_formula_weight 319.32
_space_group_IT_number 15
_symmetry_cell_setting monoclinic
_symmetry_space_group_name_Hall '-C 2yc'
_symmetry_space_group_name_H-M 'C 1 2/c 1'
_cell_angle_alpha 90.00
_cell_angle_beta 124.497(8)
_cell_angle_gamma 90.00
_cell_formula_units_Z 8
_cell_length_a 22.658(3)
_cell_length_b 10.764(2)
_cell_length_c 15.261(2)
_cell_measurement_temperature 293(2)
_cell_volume 3067.8(8)
_diffrn_ambient_temperature 293(2)
_exptl_crystal_density_diffrn 1.383
_cod_original_sg_symbol_H-M 'C 2/c'
_cod_database_code 8100976

loop_
_symmetry_equiv_pos_as_xyz
'x, y, z'
'-x, y, -z+1/2'
'x+1/2, y+1/2, z'
'-x+1/2, y+1/2, -z+1/2'
'-x, -y, -z'
'x, -y, z-1/2'
'-x+1/2, -y+1/2, -z'
'x+1/2, -y+1/2, z-1/2'

loop_
_atom_site_label
_atom_site_type_symbol
_atom_site_fract_x
_atom_site_fract_y
_atom_site_fract_z
_atom_site_U_iso_or_equiv
_atom_site_adp_type
_atom_site_occupancy
_atom_site_symmetry_multiplicity
_atom_site_calc_flag
_atom_site_refinement_flags
_atom_site_disorder_assembly
_atom_site_disorder_group
N1 N 0.49451(11) 0.1779(2) 0.01588(15) 0.0521(5) Uani 1 8 d . . .
N2 N 0.54006(15) 0.1808(3) 0.1014(2) 0.0860(9) Uani 1 8 d . . .
C1 C 0.33879(12) 0.3322(2) -0.14631(17) 0.0435(5) Uani 1 8 d . . .
C2 C 0.38737(15) 0.4436(2) -0.10904(19) 0.0546(6) Uani 1 8 d . . .
H2A H 0.4263 0.4319 -0.0350 0.080 Uiso 1 8 calc R . .
H2B H 0.3607 0.5165 -0.1133 0.080 Uiso 1 8 calc R . .
C3 C 0.41921(16) 0.4672(3) -0.1746(2) 0.0628(7) Uani 1 8 d . . .
H3A H 0.4599 0.5226 -0.1352 0.080 Uiso 1 8 calc R . .
H3B H 0.4362 0.3892 -0.1843 0.080 Uiso 1 8 calc R . .
C4 C 0.36506(19) 0.5237(3) -0.2827(3) 0.0700(8) Uani 1 8 d . . .
H4A H 0.3673 0.6134 -0.2748 0.080 Uiso 1 8 calc R . .
H4B H 0.3176 0.4979 -0.3041 0.080 Uiso 1 8 calc R . .
C5 C 0.37338(19) 0.4917(3) -0.3732(2) 0.0714(8) Uani 1 8 d . . .
H5A H 0.3377 0.5383 -0.4357 0.080 Uiso 1 8 calc R . .
H5B H 0.4200 0.5208 -0.3531 0.080 Uiso 1 8 calc R . .
C6 C 0.36647(17) 0.3546(3) -0.4047(2) 0.0636(7) Uani 1 8 d . . .
H6A H 0.3432 0.3487 -0.4809 0.080 Uiso 1 8 calc R . .
H6B H 0.4139 0.3187 -0.3702 0.080 Uiso 1 8 calc R . .
C7 C 0.32450(13) 0.2818(2) -0.37425(17) 0.0497(5) Uani 1 8 d . . .
H7 H 0.2761 0.3004 -0.4094 0.080 Uiso 1 8 calc R . .
C8 C 0.35064(11) 0.1928(2) -0.30116(16) 0.0419(5) Uani 1 8 d . . .
N9 N 0.41983(11) 0.14185(18) -0.25647(15) 0.0459(4) Uani 1 8 d . . .
H9 H 0.4325(15) 0.117(3) -0.297(2) 0.058(8) Uiso 1 8 d . . .
C10 C 0.46915(12) 0.1330(2) -0.15071(18) 0.0437(5) Uani 1 8 d . . .
O10 O 0.53060(9) 0.09592(19) -0.11154(15) 0.0592(5) Uani 1 8 d . . .
C11 C 0.44382(11) 0.1729(2) -0.08632(16) 0.0401(4) Uani 1 8 d . . .
C12 C 0.36641(11) 0.19624(19) -0.12786(15) 0.0369(4) Uani 1 8 d . . .
C13 C 0.31754(11) 0.1482(2) -0.24445(16) 0.0421(5) Uani 1 8 d . . .
H13 H 0.3133 0.0575 -0.2469 0.080 Uiso 1 8 calc R . .
O14 O 0.25019(8) 0.20637(18) -0.28589(13) 0.0544(4) Uani 1 8 d . . .
C15 C 0.26598(13) 0.3250(2) -0.2409(2) 0.0523(6) Uani 1 8 d . . .
H15 H 0.2463 0.3970 -0.2884 0.080 Uiso 1 8 calc R . .
O16 O 0.27709(10) 0.33395(18) -0.13897(15) 0.0603(5) Uani 1 8 d . . .
C17 C 0.34919(12) 0.1301(2) -0.05584(17) 0.0427(5) Uani 1 8 d . . .
O17 O 0.31478(10) 0.03770(18) -0.07739(15) 0.0613(5) Uani 1 8 d . . .
O18 O 0.38029(10) 0.19033(15) 0.03599(13) 0.0547(4) Uani 1 8 d . . .
C19 C 0.3658(2) 0.1440(3) 0.1107(2) 0.0775(10) Uani 1 8 d . . .
H19A H 0.3912 0.1934 0.1742 0.080 Uiso 1 8 calc R . .
H19B H 0.3814 0.0592 0.1279 0.080 Uiso 1 8 calc R . .
H19C H 0.3154 0.1486 0.0797 0.080 Uiso 1 8 calc R . .

loop_
_atom_site_aniso_label
_atom_site_aniso_U_11
_atom_site_aniso_U_22
_atom_site_aniso_U_33
_atom_site_aniso_U_23
_atom_site_aniso_U_13
_atom_site_aniso_U_12
N1 0.0476(10) 0.0648(12) 0.0439(11) 0.0002(9) 0.0259(9) -0.0024(9)
N2 0.0662(15) 0.126(2) 0.0456(13) -0.0005(14) 0.0194(12) -0.0105(16)
C1 0.0539(12) 0.0458(11) 0.0437(11) 0.0024(9) 0.0353(10) 0.0050(9)
C2 0.0782(16) 0.0437(11) 0.0471(12) -0.0070(9) 0.0385(12) -0.0029(11)
C3 0.0665(16) 0.0582(15) 0.0616(15) -0.0086(12) 0.0350(13) -0.0153(12)
C4 0.088(2) 0.0582(15) 0.0735(18) 0.0107(13) 0.0512(17) 0.0000(14)
C5 0.091(2) 0.0733(18) 0.0670(18) 0.0096(14) 0.0546(17) -0.0073(16)
C6 0.0800(18) 0.0736(17) 0.0564(14) 0.0089(12) 0.0503(14) -0.0002(14)
C7 0.0518(12) 0.0648(14) 0.0333(10) -0.0030(9) 0.0246(9) -0.0067(11)
C8 0.0445(10) 0.0513(12) 0.0338(9) -0.0102(8) 0.0245(9) -0.0096(9)
N9 0.0524(10) 0.0527(10) 0.0449(9) -0.0037(8) 0.0350(9) 0.0003(8)
C10 0.0498(11) 0.0423(11) 0.0521(12) 0.0044(9) 0.0367(10) 0.0021(9)
O10 0.0533(9) 0.0750(12) 0.0646(11) 0.0192(9) 0.0426(9) 0.0179(9)
C11 0.0416(10) 0.0451(10) 0.0366(10) 0.0006(8) 0.0239(9) 0.0003(8)
C12 0.0407(10) 0.0413(10) 0.0356(9) -0.0025(7) 0.0257(8) -0.0025(8)
C13 0.0437(10) 0.0472(11) 0.0395(10) -0.0048(8) 0.0259(9) -0.0086(9)
O14 0.0403(8) 0.0724(11) 0.0502(9) 0.0014(8) 0.0254(7) -0.0056(7)
C15 0.0504(12) 0.0645(14) 0.0545(13) 0.0114(11) 0.0372(11) 0.0106(11)
O16 0.0673(11) 0.0733(12) 0.0637(11) 0.0113(9) 0.0511(10) 0.0187(9)
C17 0.0473(11) 0.0466(11) 0.0420(10) 0.0041(9) 0.0300(9) 0.0038(9)
O17 0.0675(11) 0.0639(11) 0.0610(11) 0.0007(8) 0.0415(10) -0.0175(9)
O18 0.0805(12) 0.0535(9) 0.0451(9) 0.0005(7) 0.0447(9) 0.0012(8)
C19 0.129(3) 0.0729(18) 0.0648(17) 0.0127(14) 0.075(2) 0.0129(18)

loop_
_geom_bond_atom_site_label_1
_geom_bond_atom_site_label_2
_geom_bond_distance
_geom_bond_site_symmetry_2
_geom_bond_publ_flag
N1 N2 1.115(3) . ?
N1 C11 1.314(3) . ?
C1 C15 1.454(3) . ?
C1 O16 1.465(3) . ?
C1 C2 1.505(3) . ?
C1 C12 1.553(3) . ?
C2 C3 1.550(4) . ?
C2 H2A 0.9700 . ?
C2 H2B 0.9700 . ?
C3 C4 1.518(4) . ?
C3 H3A 0.9700 . ?
C3 H3B 0.9700 . ?
C4 C5 1.535(4) . ?
C4 H4A 0.9700 . ?
C4 H4B 0.9700 . ?
C5 C6 1.533(4) . ?
C5 H5A 0.9700 . ?
C5 H5B 0.9700 . ?
C6 C7 1.494(3) . ?
C6 H6A 0.9700 . ?
C6 H6B 0.9700 . ?
C7 C8 1.329(3) . ?
C7 H7 0.9300 . ?
C8 N9 1.419(3) . ?
C8 C13 1.509(3) . ?
N9 C10 1.349(3) . ?
N9 H9 0.86(3) . ?
C10 O10 1.230(3) . ?
C10 C11 1.456(3) . ?
C11 C12 1.511(3) . ?
C12 C17 1.534(3) . ?
C12 C13 1.558(3) . ?
C13 O14 1.424(3) . ?
C13 H13 0.9800 . ?
O14 C15 1.397(3) . ?
C15 O16 1.432(3) . ?
C15 H15 0.9800 . ?
C17 O17 1.190(3) . ?
C17 O18 1.327(3) . ?
O18 C19 1.442(3) . ?
C19 H19A 0.9600 . ?
C19 H19B 0.9600 . ?
C19 H19C 0.9600 . ?
